data_2205703
loop_
_publ_author_name
'Shan Gao'
'Li-Hua Huo'
'Zhao-Peng Deng'
'Hui Zhao'

_publ_section_title {2-[(2-Hydroxyphenyl)iminomethyl]phenolato}(<i>N</i>-oxido-<i>N</i>-phenylbenzamide)oxovanadium(V)
_journal_issue 5
_journal_name_full 'Acta Crystallographica Section E'
_journal_page_first m978
_journal_page_last m980
_journal_paper_doi 10.1107/S1600536805012602
_journal_volume 61
_journal_year 2005
_chemical_formula_iupac '[V (C13 H9 N O2) (C13 H10 N O2) O]'
_chemical_formula_moiety 'C26 H19 N2 O5 V'
_chemical_formula_sum 'C26 H19 N2 O5 V'
_chemical_formula_weight 490.37
_chemical_name_systematic
;
{2-[(2-Hydroxyphenyl)iminomethyl]phenolato}(N-oxido-N-
phenylbenzamide)oxovanadium(V)
;
_space_group_IT_number 2
_symmetry_cell_setting triclinic
_symmetry_space_group_name_Hall '-P 1'
_symmetry_space_group_name_H-M 'P -1'
_atom_sites_solution_hydrogens geom
_atom_sites_solution_primary direct
_atom_sites_solution_secondary difmap
_cell_angle_alpha 104.84(3)
_cell_angle_beta 91.11(3)
_cell_angle_gamma 92.08(3)
_cell_formula_units_Z 2
_cell_length_a 9.0795(18)
_cell_length_b 10.134(2)
_cell_length_c 12.624(3)
_cell_measurement_reflns_used 9503
_cell_measurement_temperature 296(2)
_cell_measurement_theta_max 27.46
_cell_measurement_theta_min 2.98
_cell_volume 1121.6(4)
_computing_cell_refinement RAPID-AUTO
_computing_data_collection 'RAPID-AUTO (Rigaku Corporation, 1998)'
_computing_data_reduction 'CrystalStructure (Rigaku/MSC, 2002)'
_computing_molecular_graphics 'ORTEPII (Johnson, 1976)'
_computing_publication_material SHELXL97
_computing_structure_refinement 'SHELXL97 (Sheldrick, 1997)'
_computing_structure_solution 'SHELXS97 (Sheldrick, 1997)'
_diffrn_ambient_temperature 296(2)
_diffrn_detector_area_resol_mean 10
_diffrn_measured_fraction_theta_full 0.988
_diffrn_measured_fraction_theta_max 0.988
_diffrn_measurement_device_type 'Rigaku R-AXIS RAPID'
_diffrn_measurement_method \w
_diffrn_radiation_monochromator graphite
_diffrn_radiation_source 'fine-focus sealed tube'
_diffrn_radiation_type MoK\a
_diffrn_radiation_wavelength 0.71073
_diffrn_reflns_av_R_equivalents 0.0168
_diffrn_reflns_av_sigmaI/netI 0.0228
_diffrn_reflns_limit_h_max 11
_diffrn_reflns_limit_h_min -11
_diffrn_reflns_limit_k_max 13
_diffrn_reflns_limit_k_min -13
_diffrn_reflns_limit_l_max 16
_diffrn_reflns_limit_l_min -16
_diffrn_reflns_number 11056
_diffrn_reflns_theta_full 27.47
_diffrn_reflns_theta_max 27.47
_diffrn_reflns_theta_min 2.98
_diffrn_standards_decay_% 0
_diffrn_standards_interval_count 0
_diffrn_standards_interval_time 0
_diffrn_standards_number 0
_exptl_absorpt_coefficient_mu 0.484
_exptl_absorpt_correction_T_max 0.918
_exptl_absorpt_correction_T_min 0.837
_exptl_absorpt_correction_type multi-scan
_exptl_absorpt_process_details '(ABSCOR; Higashi, 1995)'
_exptl_crystal_colour 'dark red'
_exptl_crystal_density_diffrn 1.452
_exptl_crystal_density_method 'not measured'
_exptl_crystal_description prism
_exptl_crystal_F_000 504
_exptl_crystal_size_max 0.38
_exptl_crystal_size_mid 0.26
_exptl_crystal_size_min 0.18
_refine_diff_density_max 0.793
_refine_diff_density_min -0.207
_refine_ls_extinction_method none
_refine_ls_goodness_of_fit_ref 1.051
_refine_ls_hydrogen_treatment constr
_refine_ls_matrix_type full
_refine_ls_number_parameters 307
_refine_ls_number_reflns 5076
_refine_ls_number_restraints 0
_refine_ls_restrained_S_all 1.051
_refine_ls_R_factor_all 0.0564
_refine_ls_R_factor_gt 0.0456
_refine_ls_shift/su_max 0.000
_refine_ls_shift/su_mean 0.000
_refine_ls_structure_factor_coef Fsqd
_refine_ls_weighting_details 'w = 1/[\s^2^(Fo^2^)+(0.0777P)^2^+0.2634P] where P = (Fo^2^+2Fc^2^)/3'
_refine_ls_weighting_scheme calc
_refine_ls_wR_factor_gt 0.1246
_refine_ls_wR_factor_ref 0.1313
_reflns_number_gt 4098
_reflns_number_total 5076
_reflns_threshold_expression I>2\s(I)
_cod_data_source_file er6010.cif
_cod_data_source_block I
_cod_database_code 2205703
_cod_database_fobs_code 2205703

loop_
_symmetry_equiv_pos_as_xyz
'x, y, z'
'-x, -y, -z'

loop_
_atom_site_label
_atom_site_fract_x
_atom_site_fract_y
_atom_site_fract_z
_atom_site_U_iso_or_equiv
_atom_site_adp_type
_atom_site_calc_flag
_atom_site_refinement_flags
_atom_site_occupancy
_atom_site_type_symbol
V1 0.16858(4) 0.56565(3) 0.30978(3) 0.04168(13) Uani d . 1 V
N1 0.2455(2) 0.5306(2) 0.45664(15) 0.0496(4) Uani d . 1 N
N2 0.28598(18) 0.66453(18) 0.14005(14) 0.0418(4) Uani d . 1 N
O1 -0.00463(17) 0.55481(18) 0.32440(13) 0.0552(4) Uani d . 1 O
O2 0.19691(19) 0.37817(15) 0.25512(12) 0.0532(4) Uani d . 1 O
O3 0.2169(2) 0.74517(17) 0.39586(15) 0.0619(4) Uani d . 1 O
O4 0.15782(15) 0.62172(16) 0.17924(12) 0.0473(3) Uani d . 1 O
O5 0.39990(16) 0.58041(16) 0.26335(12) 0.0485(4) Uani d . 1 O
C1 0.1614(2) 0.2777(2) 0.30036(17) 0.0441(4) Uani d . 1 C
C2 0.1286(3) 0.1467(2) 0.2345(2) 0.0540(5) Uani d . 1 C
C3 0.0984(3) 0.0415(3) 0.2814(2) 0.0650(7) Uani d . 1 C
C4 0.0988(3) 0.0613(3) 0.3933(3) 0.0716(7) Uani d . 1 C
C5 0.1322(3) 0.1878(3) 0.4596(2) 0.0654(7) Uani d . 1 C
C6 0.1655(2) 0.2986(2) 0.41535(19) 0.0494(5) Uani d . 1 C
C7 0.2221(3) 0.4234(3) 0.48754(19) 0.0549(5) Uani d . 1 C
C8 0.3206(2) 0.6507(2) 0.5286(2) 0.0508(5) Uani d . 1 C
C9 0.4075(3) 0.6600(3) 0.6213(2) 0.0630(6) Uani d . 1 C
C10 0.4711(3) 0.7854(3) 0.6765(2) 0.0728(8) Uani d . 1 C
C11 0.4469(3) 0.8998(3) 0.6381(3) 0.0761(8) Uani d . 1 C
C12 0.3617(3) 0.8898(3) 0.5447(3) 0.0695(7) Uani d . 1 C
C13 0.2988(2) 0.7638(2) 0.4890(2) 0.0534(5) Uani d . 1 C
C14 0.2656(2) 0.7317(2) 0.05444(16) 0.0386(4) Uani d . 1 C
C15 0.1952(2) 0.6604(2) -0.04313(18) 0.0505(5) Uani d . 1 C
C16 0.1775(3) 0.7251(3) -0.1259(2) 0.0657(7) Uani d . 1 C
C17 0.2287(3) 0.8571(3) -0.1121(2) 0.0668(7) Uani d . 1 C
C18 0.2976(3) 0.9273(3) -0.0157(2) 0.0632(7) Uani d . 1 C
C19 0.3164(3) 0.8648(2) 0.0695(2) 0.0510(5) Uani d . 1 C
C20 0.4110(2) 0.6370(2) 0.18654(16) 0.0401(4) Uani d . 1 C
C21 0.5563(2) 0.67443(19) 0.14937(17) 0.0393(4) Uani d . 1 C
C22 0.5899(2) 0.6618(2) 0.04077(17) 0.0433(4) Uani d . 1 C
C23 0.7306(3) 0.6947(2) 0.0134(2) 0.0518(5) Uani d . 1 C
C24 0.8373(3) 0.7422(3) 0.0947(2) 0.0614(6) Uani d . 1 C
C25 0.8060(3) 0.7541(3) 0.2021(2) 0.0650(7) Uani d . 1 C
C26 0.6658(2) 0.7196(3) 0.23029(19) 0.0523(5) Uani d . 1 C
H2 0.1271 0.1308 0.1585 0.065 Uiso calc R 1 H
H3 0.0772 -0.0456 0.2365 0.078 Uiso calc R 1 H
H4 0.0762 -0.0114 0.4235 0.086 Uiso calc R 1 H
H5 0.1330 0.2011 0.5353 0.078 Uiso calc R 1 H
H7 0.2425 0.4255 0.5605 0.066 Uiso calc R 1 H
H9 0.4232 0.5828 0.6464 0.076 Uiso calc R 1 H
H10 0.5300 0.7931 0.7391 0.087 Uiso calc R 1 H
H11 0.4888 0.9842 0.6760 0.091 Uiso calc R 1 H
H12 0.3465 0.9668 0.5193 0.083 Uiso calc R 1 H
H15 0.1607 0.5705 -0.0525 0.061 Uiso calc R 1 H
H16 0.1303 0.6786 -0.1916 0.079 Uiso calc R 1 H
H17 0.2167 0.8996 -0.1687 0.080 Uiso calc R 1 H
H18 0.3319 1.0171 -0.0070 0.076 Uiso calc R 1 H
H19 0.3626 0.9123 0.1353 0.061 Uiso calc R 1 H
H22 0.5174 0.6310 -0.0140 0.052 Uiso calc R 1 H
H23 0.7532 0.6849 -0.0597 0.062 Uiso calc R 1 H
H24 0.9314 0.7663 0.0764 0.074 Uiso calc R 1 H
H25 0.8789 0.7855 0.2564 0.078 Uiso calc R 1 H
H26 0.6450 0.7266 0.3033 0.063 Uiso calc R 1 H

loop_
_atom_site_aniso_label
_atom_site_aniso_U_11
_atom_site_aniso_U_22
_atom_site_aniso_U_33
_atom_site_aniso_U_12
_atom_site_aniso_U_13
_atom_site_aniso_U_23
V1 0.0458(2) 0.0453(2) 0.0379(2) 0.00084(14) 0.00479(13) 0.01782(15)
N1 0.0525(10) 0.0579(11) 0.0429(10) 0.0084(8) 0.0137(8) 0.0192(8)
N2 0.0376(8) 0.0532(10) 0.0409(9) -0.0012(7) 0.0008(6) 0.0239(8)
O1 0.0497(9) 0.0662(10) 0.0531(9) -0.0017(7) 0.0080(7) 0.0216(8)
O2 0.0731(10) 0.0459(8) 0.0416(8) 0.0000(7) 0.0176(7) 0.0123(6)
O3 0.0665(10) 0.0475(9) 0.0702(11) 0.0029(7) -0.0066(9) 0.0132(8)
O4 0.0375(7) 0.0644(9) 0.0485(8) -0.0035(6) 0.0012(6) 0.0306(7)
O5 0.0438(8) 0.0615(9) 0.0495(8) -0.0003(6) -0.0002(6) 0.0316(7)
C1 0.0458(10) 0.0427(10) 0.0449(11) 0.0007(8) 0.0106(8) 0.0126(9)
C2 0.0578(13) 0.0515(12) 0.0486(12) -0.0028(10) 0.0070(10) 0.0060(10)
C3 0.0701(16) 0.0457(12) 0.0756(18) -0.0070(11) 0.0155(13) 0.0093(12)
C4 0.0861(19) 0.0565(15) 0.0788(19) -0.0002(13) 0.0235(15) 0.0284(14)
C5 0.0780(17) 0.0718(17) 0.0528(14) 0.0044(13) 0.0146(12) 0.0267(13)
C6 0.0504(11) 0.0490(12) 0.0473(12) 0.0028(9) 0.0088(9) 0.0088(9)
C7 0.0637(14) 0.0597(14) 0.0442(12) 0.0035(11) 0.0120(10) 0.0178(10)
C8 0.0469(11) 0.0493(12) 0.0540(13) 0.0009(9) 0.0123(9) 0.0086(10)
C9 0.0627(14) 0.0673(16) 0.0620(15) 0.0096(12) 0.0132(12) 0.0204(13)
C10 0.0569(15) 0.096(2) 0.0604(16) 0.0025(14) -0.0017(12) 0.0118(15)
C11 0.0725(17) 0.0653(17) 0.0786(19) -0.0143(13) -0.0084(14) -0.0003(15)
C12 0.0711(16) 0.0483(13) 0.086(2) -0.0064(11) -0.0063(14) 0.0127(13)
C13 0.0479(11) 0.0487(12) 0.0609(14) 0.0015(9) 0.0054(10) 0.0090(10)
C14 0.0385(9) 0.0445(10) 0.0375(10) 0.0054(8) 0.0036(7) 0.0186(8)
C15 0.0518(12) 0.0545(12) 0.0466(12) -0.0010(9) -0.0058(9) 0.0163(10)
C16 0.0691(16) 0.0866(19) 0.0459(13) 0.0067(14) -0.0094(11) 0.0253(13)
C17 0.0660(15) 0.0871(19) 0.0646(16) 0.0148(14) 0.0060(12) 0.0488(15)
C18 0.0656(15) 0.0529(13) 0.0834(19) 0.0050(11) 0.0097(13) 0.0392(13)
C19 0.0570(12) 0.0432(11) 0.0539(13) 0.0040(9) 0.0011(10) 0.0145(10)
C20 0.0421(10) 0.0423(10) 0.0382(10) 0.0010(8) 0.0015(8) 0.0144(8)
C21 0.0383(9) 0.0381(9) 0.0445(10) 0.0034(7) 0.0027(8) 0.0159(8)
C22 0.0474(11) 0.0398(10) 0.0427(11) 0.0028(8) 0.0048(8) 0.0100(8)
C23 0.0565(13) 0.0496(12) 0.0523(13) 0.0073(10) 0.0188(10) 0.0165(10)
C24 0.0416(11) 0.0711(16) 0.0779(17) -0.0008(10) 0.0112(11) 0.0308(13)
C25 0.0448(12) 0.0887(19) 0.0666(16) -0.0123(12) -0.0088(11) 0.0320(14)
C26 0.0485(12) 0.0664(14) 0.0457(12) -0.0050(10) -0.0030(9) 0.0223(11)

loop_
_atom_type_symbol
_atom_type_description
_atom_type_scat_dispersion_real
_atom_type_scat_dispersion_imag
_atom_type_scat_source
C C 0.0033 0.0016 'International Tables Vol C Tables 4.2.6.8 and 6.1.1.4'
H H 0.0000 0.0000 'International Tables Vol C Tables 4.2.6.8 and 6.1.1.4'
N N 0.0061 0.0033 'International Tables Vol C Tables 4.2.6.8 and 6.1.1.4'
O O 0.0106 0.0060 'International Tables Vol C Tables 4.2.6.8 and 6.1.1.4'
V V 0.3005 0.5294 'International Tables Vol C Tables 4.2.6.8 and 6.1.1.4'

loop_
_geom_angle_atom_site_label_1
_geom_angle_atom_site_label_2
_geom_angle_atom_site_label_3
_geom_angle
_geom_angle_publ_flag
N1 V1 O5 88.02(7) yes
O1 V1 N1 100.62(8) yes
O1 V1 O2 97.36(9) yes
O1 V1 O3 101.64(9) yes
O1 V1 O4 95.85(8) yes
O1 V1 O5 171.21(7) yes
O2 V1 N1 83.17(8) yes
O2 V1 O3 155.16(8) yes
O2 V1 O4 101.03(7) yes
O2 V1 O5 81.98(7) yes
O3 V1 N1 77.75(8) yes
O3 V1 O5 81.61(8) yes
O4 V1 N1 162.36(7) yes
O4 V1 O3 92.85(8) yes
O4 V1 O5 75.75(6) yes
N1 C7 C6 122.7(2) no
N1 C7 H7 118.6 no
N2 O4 V1 118.19(11) no
N2 C20 C21 120.99(17) no
O2 C1 C2 120.0(2) no
O2 C1 C6 121.04(19) no
O3 C13 C8 117.4(2) no
O3 C13 C12 122.8(2) no
O4 N2 C14 114.62(15) no
O5 C20 N2 117.51(18) no
O5 C20 C21 121.49(17) no
C1 O2 V1 128.23(13) no
C1 C2 H2 120.0 no
C1 C6 C7 122.0(2) no
C2 C1 C6 118.8(2) no
C2 C3 H3 119.2 no
C2 C3 C4 121.6(2) no
C3 C2 H2 120.0 no
C3 C2 C1 120.0(2) no
C3 C4 H4 120.2 no
C4 C3 H3 119.2 no
C4 C5 H5 119.6 no
C4 C5 C6 120.9(2) no
C5 C4 H4 120.2 no
C5 C4 C3 119.6(3) no
C5 C6 C1 119.1(2) no
C5 C6 C7 118.3(2) no
C6 C5 H5 119.6 no
C6 C7 H7 118.6 no
C7 N1 C8 121.1(2) no
C7 N1 V1 125.90(18) no
C8 N1 V1 112.75(15) no
C8 C9 H9 120.4 no
C8 C9 C10 119.2(3) no
C8 C13 C12 119.7(2) no
C9 C8 C13 121.1(2) no
C9 C8 N1 128.9(2) no
C9 C10 H10 120.1 no
C9 C10 C11 119.8(3) no
C10 C9 H9 120.4 no
C10 C11 H11 119.6 no
C11 C10 H10 120.1 no
C11 C12 H12 120.4 no
C11 C12 C13 119.3(3) no
C12 C11 H11 119.6 no
C12 C11 C10 120.8(3) no
C13 O3 V1 119.84(15) no
C13 C8 N1 109.9(2) no
C13 C12 H12 120.4 no
C14 C15 H15 120.6 no
C14 C19 C18 118.7(2) no
C14 C19 H19 120.6 no
C15 C14 N2 119.12(18) no
C15 C16 H16 119.7 no
C16 C15 C14 118.9(2) no
C16 C15 H15 120.6 no
C16 C17 C18 120.5(2) no
C16 C17 H17 119.8 no
C17 C16 C15 120.5(2) no
C17 C16 H16 119.7 no
C17 C18 C19 120.3(2) no
C17 C18 H18 119.8 no
C18 C17 H17 119.8 no
C18 C19 H19 120.6 no
C19 C14 N2 119.77(19) no
C19 C14 C15 121.11(19) no
C19 C18 H18 119.8 no
C20 N2 O4 115.83(16) no
C20 N2 C14 129.55(17) no
C20 O5 V1 110.96(12) no
C21 C22 H22 119.8 no
C21 C26 H26 120.0 no
C22 C21 C26 119.31(19) no
C22 C21 C20 124.34(18) no
C22 C23 H23 120.1 no
C23 C22 C21 120.3(2) no
C23 C22 H22 119.8 no
C23 C24 H24 119.7 no
C24 C23 C22 119.8(2) no
C24 C23 H23 120.1 no
C24 C25 C26 120.2(2) no
C24 C25 H25 119.9 no
C25 C24 C23 120.5(2) no
C25 C24 H24 119.7 no
C25 C26 C21 119.9(2) no
C25 C26 H26 120.0 no
C26 C21 C20 116.28(18) no
C26 C25 H25 119.9 no

loop_
_geom_bond_atom_site_label_1
_geom_bond_atom_site_label_2
_geom_bond_distance
_geom_bond_publ_flag
V1 N1 2.087(2) yes
V1 O1 1.5901(16) yes
V1 O2 1.8769(16) yes
V1 O3 1.8958(18) yes
V1 O4 1.8776(15) yes
V1 O5 2.2016(16) yes
N1 C7 1.257(3) yes
N1 C8 1.457(3) yes
N2 C20 1.338(3) yes
O2 C1 1.322(2) yes
O3 C13 1.347(3) yes
O4 N2 1.372(2) yes
O5 C20 1.250(2) yes
N2 C14 1.430(2) yes
C1 C2 1.393(3) no
C1 C6 1.412(3) no
C2 C3 1.369(3) no
C2 H2 0.9300 no
C3 C4 1.375(4) no
C3 H3 0.9300 no
C4 C5 1.360(4) no
C4 H4 0.9300 no
C5 C6 1.402(3) no
C5 H5 0.9300 no
C6 C7 1.428(3) no
C7 H7 0.9300 no
C8 C9 1.379(4) no
C8 C13 1.382(3) no
C9 C10 1.383(4) no
C9 H9 0.9300 no
C10 C11 1.389(5) no
C10 H10 0.9300 no
C11 C12 1.377(4) no
C11 H11 0.9300 no
C12 C13 1.386(3) no
C12 H12 0.9300 no
C14 C15 1.388(3) no
C14 C19 1.375(3) no
C15 C16 1.379(3) no
C15 H15 0.9300 no
C16 C17 1.367(4) no
C16 H16 0.9300 no
C17 C18 1.369(4) no
C17 H17 0.9300 no
C18 C19 1.391(3) no
C18 H18 0.9300 no
C19 H19 0.9300 no
C20 C21 1.478(3) no
C21 C22 1.385(3) no
C21 C26 1.389(3) no
C22 C23 1.381(3) no
C22 H22 0.9300 no
C23 C24 1.379(4) no
C23 H23 0.9300 no
C24 C25 1.366(4) no
C24 H24 0.9300 no
C25 C26 1.385(3) no
C25 H25 0.9300 no
C26 H26 0.9300 no

loop_
_geom_torsion_atom_site_label_1
_geom_torsion_atom_site_label_2
_geom_torsion_atom_site_label_3
_geom_torsion_atom_site_label_4
_geom_torsion
_geom_torsion_publ_flag
O1 V1 O2 C1 -56.1(2) no
O4 V1 O2 C1 -153.55(18) no
O3 V1 O2 C1 83.7(3) no
N1 V1 O2 C1 43.80(19) no
O5 V1 O2 C1 132.75(19) no
O1 V1 O3 C13 112.16(18) no
O2 V1 O3 C13 -27.0(3) no
O4 V1 O3 C13 -151.28(17) no
N1 V1 O3 C13 13.66(17) no
O5 V1 O3 C13 -76.13(17) no
O1 V1 O4 N2 170.78(14) no
O2 V1 O4 N2 -90.53(15) no
O3 V1 O4 N2 68.77(15) no
N1 V1 O4 N2 11.8(3) no
O5 V1 O4 N2 -11.84(13) no
O2 V1 O5 C20 113.75(15) no
O4 V1 O5 C20 10.15(14) no
O3 V1 O5 C20 -84.97(15) no
N1 V1 O5 C20 -162.87(15) no
O1 V1 N1 C7 61.7(2) no
O2 V1 N1 C7 -34.52(19) no
O4 V1 N1 C7 -139.5(2) no
O3 V1 N1 C7 161.5(2) no
O5 V1 N1 C7 -116.68(19) no
O1 V1 N1 C8 -112.64(15) no
O2 V1 N1 C8 151.11(14) no
O4 V1 N1 C8 46.1(3) no
O3 V1 N1 C8 -12.89(14) no
O5 V1 N1 C8 68.95(14) no
V1 O4 N2 C20 12.8(2) no
V1 O4 N2 C14 -167.57(13) no
V1 O2 C1 C2 151.52(17) no
V1 O2 C1 C6 -32.7(3) no
O2 C1 C2 C3 177.0(2) no
C6 C1 C2 C3 1.1(3) no
C1 C2 C3 C4 0.4(4) no
C2 C3 C4 C5 -1.1(4) no
C3 C4 C5 C6 0.4(4) no
C4 C5 C6 C1 1.1(4) no
C4 C5 C6 C7 -170.3(3) no
O2 C1 C6 C5 -177.7(2) no
C2 C1 C6 C5 -1.8(3) no
O2 C1 C6 C7 -6.6(3) no
C2 C1 C6 C7 169.2(2) no
C8 N1 C7 C6 -172.1(2) no
V1 N1 C7 C6 14.0(3) no
C5 C6 C7 N1 -175.0(2) no
C1 C6 C7 N1 13.9(4) no
C7 N1 C8 C9 18.3(3) no
V1 N1 C8 C9 -167.0(2) no
C7 N1 C8 C13 -164.2(2) no
V1 N1 C8 C13 10.5(2) no
C13 C8 C9 C10 1.3(4) no
N1 C8 C9 C10 178.6(2) no
C8 C9 C10 C11 0.0(4) no
C9 C10 C11 C12 -0.8(5) no
C10 C11 C12 C13 0.4(5) no
V1 O3 C13 C8 -12.0(3) no
V1 O3 C13 C12 167.4(2) no
C9 C8 C13 O3 177.6(2) no
N1 C8 C13 O3 -0.2(3) no
C9 C8 C13 C12 -1.8(4) no
N1 C8 C13 C12 -179.6(2) no
C11 C12 C13 O3 -178.4(3) no
C11 C12 C13 C8 0.9(4) no
C20 N2 C14 C19 -61.3(3) no
O4 N2 C14 C19 119.1(2) no
C20 N2 C14 C15 118.2(2) no
O4 N2 C14 C15 -61.3(2) no
C19 C14 C15 C16 0.3(3) no
N2 C14 C15 C16 -179.2(2) no
C14 C15 C16 C17 0.2(4) no
C15 C16 C17 C18 -0.4(4) no
C16 C17 C18 C19 0.1(4) no
C15 C14 C19 C18 -0.6(3) no
N2 C14 C19 C18 178.9(2) no
C17 C18 C19 C14 0.4(4) no
V1 O5 C20 N2 -6.6(2) no
V1 O5 C20 C21 172.38(15) no
O4 N2 C20 O5 -2.8(3) no
C14 N2 C20 O5 177.71(19) no
O4 N2 C20 C21 178.29(17) no
C14 N2 C20 C21 -1.3(3) no
O5 C20 C21 C22 141.1(2) no
N2 C20 C21 C22 -40.0(3) no
O5 C20 C21 C26 -36.1(3) no
N2 C20 C21 C26 142.8(2) no
C26 C21 C22 C23 -0.5(3) no
C20 C21 C22 C23 -177.60(19) no
C21 C22 C23 C24 -0.9(3) no
C22 C23 C24 C25 1.4(4) no
C23 C24 C25 C26 -0.6(4) no
C24 C25 C26 C21 -0.9(4) no
C22 C21 C26 C25 1.4(3) no
C20 C21 C26 C25 178.7(2) no
